data_7236298
loop_
_publ_author_name
'Zhao, X. X.'
'Li, S. H.'
'Wang, Y.'
'Li, Y. C.'
'Zhao, F. Q.'
'Pang, S. P.'

_publ_section_title
;
 Design and synthesis of energetic materials towards high density and
 positive oxygen balance by N-dinitromethyl functionalization of
 nitroazoles
;
_journal_issue 15
_journal_name_full 'Journal of Materials Chemistry A'
_journal_page_first 5495
_journal_paper_doi 10.1039/C6TA01501H
_journal_volume 4
_journal_year 2016
_chemical_formula_moiety 'C4 H3 N5 O6'
_chemical_formula_sum 'C4 H3 N5 O6'
_chemical_formula_weight 217.11
_space_group_crystal_system monoclinic
_space_group_IT_number 14
_space_group_name_Hall '-P 2ybc'
_space_group_name_H-M_alt 'P 1 21/c 1'
_atom_sites_solution_hydrogens geom
_atom_sites_solution_primary direct
_atom_sites_solution_secondary difmap
_audit_creation_date 2015-06-03
_audit_creation_method
;

  Olex2 1.1

  (compiled 2011.02.15 svn.r1672, GUI svn.r3494)

;
_audit_update_record
;
2015-12-14 deposited with the CCDC.
2016-03-11 downloaded from the CCDC.
;
_cell_angle_alpha 90.00
_cell_angle_beta 99.727(7)
_cell_angle_gamma 90.00
_cell_formula_units_Z 8
_cell_length_a 12.7070(8)
_cell_length_b 11.6741(8)
_cell_length_c 10.8273(8)
_cell_measurement_reflns_used 2142
_cell_measurement_temperature 101.7
_cell_measurement_theta_max 29.4033
_cell_measurement_theta_min 3.2160
_cell_volume 1583.06(19)
_computing_cell_refinement
;

CrysAlisPro, Agilent Technologies,

Version 1.171.35.11 (release 16-05-2011 CrysAlis171 .NET)

(compiled May 16 2011,17:55:39)

;
_computing_data_collection
;

CrysAlisPro, Agilent Technologies,

Version 1.171.35.11 (release 16-05-2011 CrysAlis171 .NET)

(compiled May 16 2011,17:55:39)

;
_computing_data_reduction
;

CrysAlisPro, Agilent Technologies,

Version 1.171.35.11 (release 16-05-2011 CrysAlis171 .NET)

(compiled May 16 2011,17:55:39)

;
_computing_molecular_graphics
;

O. V. Dolomanov, L. J. Bourhis, R. J. Gildea, J. A. K. Howard and H. Puschmann,

OLEX2: a complete structure solution, refinement and analysis program.

J. Appl. Cryst. (2009). 42, 339-341.

;
_computing_publication_material
;

O. V. Dolomanov, L. J. Bourhis, R. J. Gildea, J. A. K. Howard and H. Puschmann,

OLEX2: a complete structure solution, refinement and analysis program.

J. Appl. Cryst. (2009). 42, 339-341.

;
_computing_structure_refinement 'SHELXL-97 (Sheldrick, 1997)'
_computing_structure_solution 'A short history of SHELX (Sheldrick, 2007)/Bruker'
_diffrn_ambient_temperature 101.7
_diffrn_detector_area_resol_mean 16.0971
_diffrn_measured_fraction_theta_full 0.998
_diffrn_measured_fraction_theta_max 0.998
_diffrn_measurement_details
;

#__ type_ start__ end____ width___ exp.time_

  1 omega  -49.00   35.00   1.0000    3.5000

omega____ theta____ kappa____ phi______ frames

    -       18.7335  -52.0000   57.0000 84

 

#__ type_ start__ end____ width___ exp.time_

  2 omega  -39.00   46.00   1.0000    3.5000

omega____ theta____ kappa____ phi______ frames

    -       18.7335  -78.0000  -52.0000 85

 

#__ type_ start__ end____ width___ exp.time_

  3 omega  -32.00   -5.00   1.0000    3.5000

omega____ theta____ kappa____ phi______ frames

    -      -13.4210  -37.0000  -60.0000 27

 

#__ type_ start__ end____ width___ exp.time_

  4 omega  -14.00   24.00   1.0000    3.5000

omega____ theta____ kappa____ phi______ frames

    -       18.7335  -37.0000 -180.0000 38

;
_diffrn_measurement_device_type 'Xcalibur, Eos, Gemini'
_diffrn_measurement_method '\w scans'
_diffrn_orient_matrix_UB_11 0.0472175000
_diffrn_orient_matrix_UB_12 0.0247923000
_diffrn_orient_matrix_UB_13 -0.0150187000
_diffrn_orient_matrix_UB_21 0.0083423000
_diffrn_orient_matrix_UB_22 0.0294418000
_diffrn_orient_matrix_UB_23 0.0581104000
_diffrn_orient_matrix_UB_31 0.0300956000
_diffrn_orient_matrix_UB_32 -0.0470201000
_diffrn_orient_matrix_UB_33 0.0286032000
_diffrn_radiation_monochromator graphite
_diffrn_radiation_type 'Mo K\a'
_diffrn_radiation_wavelength 0.7107
_diffrn_reflns_av_R_equivalents 0.0446
_diffrn_reflns_av_unetI/netI 0.0556
_diffrn_reflns_limit_h_max 15
_diffrn_reflns_limit_h_min -15
_diffrn_reflns_limit_k_max 13
_diffrn_reflns_limit_k_min -14
_diffrn_reflns_limit_l_max 13
_diffrn_reflns_limit_l_min -13
_diffrn_reflns_number 7014
_diffrn_reflns_theta_full 26.00
_diffrn_reflns_theta_max 26.00
_diffrn_reflns_theta_min 3.22
_diffrn_source 'Enhance (Mo) X-ray Source'
_exptl_absorpt_coefficient_mu 0.172
_exptl_absorpt_correction_T_max 1.00000
_exptl_absorpt_correction_T_min 0.51073
_exptl_absorpt_correction_type multi-scan
_exptl_absorpt_process_details
;

CrysAlisPro, Agilent Technologies,

Version 1.171.35.11 (release 16-05-2011 CrysAlis171 .NET)

(compiled May 16 2011,17:55:39)

Empirical absorption correction using spherical harmonics,

 implemented in SCALE3 ABSPACK scaling algorithm.

;
_exptl_crystal_density_diffrn 1.822
_exptl_crystal_density_method 'not measured'
_exptl_crystal_description monoclinic
_exptl_crystal_F_000 880
_exptl_crystal_size_max 0.50
_exptl_crystal_size_mid 0.45
_exptl_crystal_size_min 0.45
_refine_diff_density_max 0.414
_refine_diff_density_min -0.438
_refine_diff_density_rms 0.098
_refine_ls_extinction_method none
_refine_ls_goodness_of_fit_ref 1.054
_refine_ls_hydrogen_treatment mixed
_refine_ls_matrix_type full
_refine_ls_number_parameters 271
_refine_ls_number_reflns 3111
_refine_ls_number_restraints 0
_refine_ls_restrained_S_all 1.054
_refine_ls_R_factor_all 0.0748
_refine_ls_R_factor_gt 0.0587
_refine_ls_shift/su_max 0.000
_refine_ls_shift/su_mean 0.000
_refine_ls_structure_factor_coef Fsqd
_refine_ls_weighting_details 'calc w=1/[\s^2^(Fo^2^)+(0.0903P)^2^+0.3690P] where P=(Fo^2^+2Fc^2^)/3'
_refine_ls_weighting_scheme calc
_refine_ls_wR_factor_gt 0.1484
_refine_ls_wR_factor_ref 0.1637
_reflns_number_gt 2431
_reflns_number_total 3111
_reflns_threshold_expression >2sigma(I)
_cod_data_source_file c6ta01501h2.cif
_cod_data_source_block exp_3283
_cod_database_code 7236298
_reflns_odcompleteness_completeness 99.74
_reflns_odcompleteness_iscentric 1
_reflns_odcompleteness_theta 26.32

loop_
_space_group_symop_id
_space_group_symop_operation_xyz
1 'x, y, z'
2 '-x, y+1/2, -z+1/2'
3 '-x, -y, -z'
4 'x, -y-1/2, z-1/2'

loop_
_atom_site_label
_atom_site_type_symbol
_atom_site_fract_x
_atom_site_fract_y
_atom_site_fract_z
_atom_site_U_iso_or_equiv
_atom_site_adp_type
_atom_site_occupancy
_atom_site_symmetry_multiplicity
_atom_site_calc_flag
_atom_site_refinement_flags
O8 O 0.16654(14) 0.02156(15) 0.30487(17) 0.0243(5) Uani 1 1 d .
O6 O -0.07069(14) -0.22879(16) 0.86000(17) 0.0238(4) Uani 1 1 d .
N3 N 0.33481(17) 0.02101(18) 1.0715(2) 0.0235(5) Uani 1 1 d .
O4 O 0.05416(14) -0.33284(15) 0.64391(17) 0.0224(4) Uani 1 1 d .
N9 N 0.39479(16) -0.24496(17) 0.7558(2) 0.0192(5) Uani 1 1 d .
N1 N 0.13714(15) -0.14560(17) 0.89547(19) 0.0160(5) Uani 1 1 d .
N8 N 0.18423(16) 0.07997(18) 0.4005(2) 0.0193(5) Uani 1 1 d .
N5 N 0.00222(16) -0.29782(18) 0.87089(19) 0.0178(5) Uani 1 1 d .
N4 N 0.09380(16) -0.24829(17) 0.6989(2) 0.0170(5) Uani 1 1 d .
O2 O 0.41507(14) -0.03943(16) 1.0919(2) 0.0325(5) Uani 1 1 d .
N6 N 0.35245(16) -0.08813(17) 0.61302(19) 0.0177(5) Uani 1 1 d .
N7 N 0.28721(15) -0.07316(17) 0.50071(18) 0.0164(5) Uani 1 1 d .
O3 O 0.12481(16) -0.16387(16) 0.65141(18) 0.0295(5) Uani 1 1 d .
O12 O 0.56166(15) -0.08327(17) 0.6192(2) 0.0355(5) Uani 1 1 d .
O7 O 0.14845(16) 0.17543(16) 0.41215(18) 0.0302(5) Uani 1 1 d .
N2 N 0.23661(15) -0.13468(18) 0.9651(2) 0.0181(5) Uani 1 1 d .
N10 N 0.52843(17) -0.1785(2) 0.6332(2) 0.0215(5) Uani 1 1 d .
O11 O 0.57927(15) -0.26668(16) 0.6459(2) 0.0312(5) Uani 1 1 d .
O5 O -0.00131(15) -0.39767(15) 0.89859(19) 0.0279(5) Uani 1 1 d .
C8 C 0.40819(19) -0.1927(2) 0.6305(2) 0.0171(5) Uani 1 1 d .
H8 H 0.3787 -0.2467 0.5615 0.021 Uiso 1 1 calc R
O9 O 0.31611(16) -0.30352(18) 0.75345(18) 0.0351(5) Uani 1 1 d .
O1 O 0.32789(16) 0.11771(16) 1.1106(2) 0.0351(5) Uani 1 1 d .
C5 C 0.25430(18) 0.0325(2) 0.5085(2) 0.0169(6) Uani 1 1 d .
C3 C 0.08320(19) -0.0438(2) 0.8811(2) 0.0184(6) Uani 1 1 d .
H3 H 0.0137 -0.0313 0.8348 0.022 Uiso 1 1 calc R
C2 C 0.14802(19) 0.0360(2) 0.9458(2) 0.0190(6) Uani 1 1 d .
H2 H 0.1341 0.1151 0.9559 0.023 Uiso 1 1 calc R
C4 C 0.10898(18) -0.2537(2) 0.8431(2) 0.0158(5) Uani 1 1 d .
H4 H 0.1665 -0.3101 0.8747 0.019 Uiso 1 1 calc R
C7 C 0.3592(2) 0.0079(2) 0.6863(3) 0.0217(6) Uani 1 1 d .
H7 H 0.4011 0.0169 0.7671 0.026 Uiso 1 1 calc R
C1 C 0.23958(18) -0.0254(2) 0.9938(2) 0.0181(6) Uani 1 1 d .
C6 C 0.2945(2) 0.0880(2) 0.6214(3) 0.0217(6) Uani 1 1 d .
H6 H 0.2800 0.1635 0.6466 0.026 Uiso 1 1 calc R
O10 O 0.45796(18) -0.2213(2) 0.8479(2) 0.0534(7) Uani 1 1 d .

loop_
_atom_site_aniso_label
_atom_site_aniso_U_11
_atom_site_aniso_U_22
_atom_site_aniso_U_33
_atom_site_aniso_U_23
_atom_site_aniso_U_13
_atom_site_aniso_U_12
O8 0.0215(10) 0.0273(10) 0.0201(10) -0.0017(8) -0.0075(8) -0.0007(8)
O6 0.0132(9) 0.0336(10) 0.0230(10) 0.0032(8) -0.0013(8) 0.0035(8)
N3 0.0154(11) 0.0235(12) 0.0272(13) -0.0009(10) -0.0087(10) -0.0041(9)
O4 0.0187(9) 0.0282(10) 0.0180(10) -0.0048(8) -0.0033(8) -0.0052(8)
N9 0.0102(10) 0.0260(12) 0.0194(12) 0.0018(9) -0.0027(9) -0.0007(9)
N1 0.0092(10) 0.0217(11) 0.0144(11) -0.0001(8) -0.0053(8) -0.0010(8)
N8 0.0140(11) 0.0237(12) 0.0191(12) 0.0008(9) -0.0008(9) -0.0001(9)
N5 0.0140(11) 0.0242(12) 0.0135(11) -0.0006(9) -0.0028(9) -0.0020(9)
N4 0.0091(10) 0.0244(12) 0.0162(11) -0.0003(9) -0.0016(8) -0.0018(9)
O2 0.0141(10) 0.0307(11) 0.0460(13) -0.0043(9) -0.0144(9) 0.0025(8)
N6 0.0128(10) 0.0240(12) 0.0137(11) 0.0004(8) -0.0051(9) -0.0020(8)
N7 0.0101(10) 0.0245(11) 0.0122(11) 0.0026(8) -0.0045(8) -0.0035(8)
O3 0.0344(12) 0.0342(11) 0.0195(10) 0.0042(8) 0.0033(9) -0.0134(9)
O12 0.0216(10) 0.0357(12) 0.0488(14) 0.0130(10) 0.0050(10) -0.0054(9)
O7 0.0359(12) 0.0261(11) 0.0268(11) 0.0009(8) -0.0003(9) 0.0136(9)
N2 0.0097(10) 0.0233(12) 0.0181(11) -0.0001(9) -0.0067(9) -0.0008(8)
N10 0.0148(11) 0.0326(13) 0.0154(11) 0.0021(9) -0.0020(9) -0.0017(10)
O11 0.0175(10) 0.0341(11) 0.0381(12) 0.0015(9) -0.0063(9) 0.0086(9)
O5 0.0262(10) 0.0220(11) 0.0353(12) 0.0015(8) 0.0051(9) -0.0051(8)
C8 0.0105(11) 0.0235(13) 0.0156(12) 0.0022(10) -0.0026(10) 0.0001(10)
O9 0.0247(11) 0.0544(13) 0.0259(11) 0.0017(10) 0.0033(9) -0.0171(10)
O1 0.0283(11) 0.0244(11) 0.0461(13) -0.0111(9) -0.0126(10) -0.0011(9)
C5 0.0106(12) 0.0222(13) 0.0163(13) 0.0021(10) -0.0026(10) -0.0020(10)
C3 0.0122(12) 0.0220(13) 0.0192(13) 0.0014(10) -0.0026(10) 0.0022(10)
C2 0.0150(12) 0.0198(13) 0.0200(13) -0.0002(10) -0.0034(10) 0.0019(10)
C4 0.0110(12) 0.0228(13) 0.0119(12) 0.0014(9) -0.0029(10) -0.0020(10)
C7 0.0187(13) 0.0246(14) 0.0192(14) -0.0053(11) -0.0044(11) -0.0038(11)
C1 0.0123(12) 0.0213(14) 0.0176(13) -0.0006(10) -0.0058(10) -0.0007(10)
C6 0.0195(13) 0.0225(13) 0.0214(14) -0.0035(11) -0.0010(11) -0.0020(11)
O10 0.0325(12) 0.103(2) 0.0187(11) 0.0127(12) -0.0132(10) -0.0326(13)

loop_
_atom_type_symbol
_atom_type_description
_atom_type_scat_dispersion_real
_atom_type_scat_dispersion_imag
_atom_type_scat_source
C C 0.0033 0.0016 'International Tables Vol C Tables 4.2.6.8 and 6.1.1.4'
H H 0.0000 0.0000 'International Tables Vol C Tables 4.2.6.8 and 6.1.1.4'
N N 0.0061 0.0033 'International Tables Vol C Tables 4.2.6.8 and 6.1.1.4'
O O 0.0106 0.0060 'International Tables Vol C Tables 4.2.6.8 and 6.1.1.4'

loop_
_geom_angle_atom_site_label_1
_geom_angle_atom_site_label_2
_geom_angle_atom_site_label_3
_geom_angle
O2 N3 C1 118.2(2)
O1 N3 O2 125.3(2)
O1 N3 C1 116.5(2)
O9 N9 C8 115.1(2)
O10 N9 C8 119.2(2)
O10 N9 O9 125.6(2)
N2 N1 C3 112.4(2)
N2 N1 C4 117.14(19)
C3 N1 C4 130.3(2)
O8 N8 C5 117.8(2)
O7 N8 O8 125.2(2)
O7 N8 C5 117.0(2)
O6 N5 C4 116.34(19)
O5 N5 O6 127.1(2)
O5 N5 C4 116.5(2)
O4 N4 C4 115.7(2)
O3 N4 O4 126.2(2)
O3 N4 C4 118.05(19)
N7 N6 C8 116.6(2)
N7 N6 C7 112.4(2)
C7 N6 C8 130.7(2)
C5 N7 N6 102.48(19)
C1 N2 N1 102.05(19)
O12 N10 O11 127.3(2)
O12 N10 C8 117.8(2)
O11 N10 C8 114.9(2)
N9 C8 N10 106.72(18)
N9 C8 H8 109.2
N6 C8 N9 109.7(2)
N6 C8 N10 112.7(2)
N6 C8 H8 109.2
N10 C8 H8 109.2
N7 C5 N8 117.8(2)
N7 C5 C6 114.7(2)
C6 C5 N8 127.5(2)
N1 C3 H3 126.6
C2 C3 N1 106.8(2)
C2 C3 H3 126.6
C3 C2 H2 128.2
C3 C2 C1 103.6(2)
C1 C2 H2 128.2
N1 C4 N5 113.45(19)
N1 C4 N4 110.60(19)
N1 C4 H4 109.4
N5 C4 N4 104.45(17)
N5 C4 H4 109.4
N4 C4 H4 109.4
N6 C7 H7 126.5
C6 C7 N6 106.9(2)
C6 C7 H7 126.5
N2 C1 N3 119.1(2)
N2 C1 C2 115.1(2)
C2 C1 N3 125.8(2)
C5 C6 H6 128.3
C7 C6 C5 103.4(2)
C7 C6 H6 128.3

loop_
_geom_bond_atom_site_label_1
_geom_bond_atom_site_label_2
_geom_bond_distance
O8 N8 1.228(3)
O6 N5 1.219(3)
N3 O2 1.229(3)
N3 O1 1.214(3)
N3 C1 1.457(3)
O4 N4 1.217(3)
N9 C8 1.523(3)
N9 O9 1.208(3)
N9 O10 1.202(3)
N1 N2 1.364(3)
N1 C3 1.368(3)
N1 C4 1.404(3)
N8 O7 1.218(3)
N8 C5 1.455(3)
N5 O5 1.206(3)
N5 C4 1.528(3)
N4 O3 1.208(3)
N4 C4 1.542(3)
N6 N7 1.362(3)
N6 C8 1.408(3)
N6 C7 1.368(3)
N7 C5 1.310(3)
O12 N10 1.208(3)
N2 C1 1.312(3)
N10 O11 1.211(3)
N10 C8 1.532(3)
C8 H8 1.0000
C5 C6 1.401(3)
C3 H3 0.9500
C3 C2 1.357(4)
C2 H2 0.9500
C2 C1 1.390(3)
C4 H4 1.0000
C7 H7 0.9500
C7 C6 1.359(4)
C6 H6 0.9500

loop_
_geom_torsion_atom_site_label_1
_geom_torsion_atom_site_label_2
_geom_torsion_atom_site_label_3
_geom_torsion_atom_site_label_4
_geom_torsion
O8 N8 C5 N7 -5.5(3)
O8 N8 C5 C6 172.5(2)
O6 N5 C4 N1 43.7(3)
O6 N5 C4 N4 -76.8(2)
O4 N4 C4 N1 -169.57(19)
O4 N4 C4 N5 -47.2(3)
N1 N2 C1 N3 179.0(2)
N1 N2 C1 C2 -0.6(3)
N1 C3 C2 C1 1.0(3)
N8 C5 C6 C7 -176.9(2)
O2 N3 C1 N2 10.8(4)
O2 N3 C1 C2 -169.6(2)
N6 N7 C5 N8 177.92(19)
N6 N7 C5 C6 -0.3(3)
N6 C7 C6 C5 -1.4(3)
N7 N6 C8 N9 -131.0(2)
N7 N6 C8 N10 110.2(2)
N7 N6 C7 C6 1.4(3)
N7 C5 C6 C7 1.1(3)
O3 N4 C4 N1 12.8(3)
O3 N4 C4 N5 135.2(2)
O12 N10 C8 N9 -121.3(2)
O12 N10 C8 N6 -0.8(3)
O7 N8 C5 N7 175.1(2)
O7 N8 C5 C6 -6.9(4)
N2 N1 C3 C2 -1.5(3)
N2 N1 C4 N5 128.8(2)
N2 N1 C4 N4 -114.2(2)
O11 N10 C8 N9 60.7(3)
O11 N10 C8 N6 -178.8(2)
O5 N5 C4 N1 -137.8(2)
O5 N5 C4 N4 101.7(2)
C8 N6 N7 C5 -175.2(2)
C8 N6 C7 C6 174.9(2)
O9 N9 C8 N6 86.6(3)
O9 N9 C8 N10 -151.1(2)
O1 N3 C1 N2 -169.5(2)
O1 N3 C1 C2 10.1(4)
C3 N1 N2 C1 1.3(3)
C3 N1 C4 N5 -56.5(3)
C3 N1 C4 N4 60.5(3)
C3 C2 C1 N3 -179.9(2)
C3 C2 C1 N2 -0.3(3)
C4 N1 N2 C1 176.9(2)
C4 N1 C3 C2 -176.4(2)
C7 N6 N7 C5 -0.7(3)
C7 N6 C8 N9 55.6(3)
C7 N6 C8 N10 -63.1(3)
O10 N9 C8 N6 -89.9(3)
O10 N9 C8 N10 32.5(3)
